data_1531941
loop_
_publ_author_name
'Barnett, Brandon R.'
'Moore, Curtis E.'
'Chandrasekaran, Perumalreddy'
'Sproules, Stephen'
'Rheingold, Arnold L.'
'DeBeer, Serena'
'Figueroa, Joshua S.'

_publ_section_title
;
 Metal-only Lewis pairs between group 10 metals and Tl(i) or Ag(i):
 insights into the electronic consequences of Z-type ligand binding
;
_journal_issue 12
_journal_name_full 'Chem. Sci.'
_journal_page_first 7169
_journal_paper_doi 10.1039/C5SC03104D
_journal_volume 6
_journal_year 2015
_chemical_formula_moiety 'C62 H74 N2 Pt Tl, C F3 O3 S, 2(C4 H10 O)'
_chemical_formula_sum 'C71 H94 F3 N2 O5 Pt S Tl'
_chemical_formula_weight 1544.00
_chemical_name_common '[TlPt(CNArDipp2)2]OTf'
_space_group_crystal_system triclinic
_space_group_IT_number 2
_space_group_name_Hall '-P 1'
_space_group_name_H-M_alt 'P -1'
_symmetry_space_group_name_Hall '-P 1'
_symmetry_space_group_name_H-M 'P -1'
_atom_sites_solution_hydrogens geom
_atom_sites_solution_primary direct
_atom_sites_solution_secondary difmap
_audit_creation_date 2015-07-14
_audit_creation_method
;
Olex2 1.2-beta
(compiled 2015.01.26 svn.r3150 for OlexSys, GUI svn.r4998)
;
_audit_update_record
;
2015-07-22 deposited with the CCDC.
2015-09-17 downloaded from the CCDC.
;
_cell_angle_alpha 66.887(3)
_cell_angle_beta 70.018(3)
_cell_angle_gamma 71.465(3)
_cell_formula_units_Z 2
_cell_length_a 13.9500(8)
_cell_length_b 16.2777(10)
_cell_length_c 17.6213(10)
_cell_measurement_reflns_used 9942
_cell_measurement_temperature 100(2)
_cell_measurement_theta_max 25.39
_cell_measurement_theta_min 2.33
_cell_volume 3379.6(4)
_computing_cell_refinement 'SAINT v8.34A (Bruker, 2013)'
_computing_data_collection 'APEX2 v2013.6-2 (Bruker, 2013)'
_computing_data_reduction 'SAINT v8.34A (Bruker, 2013)'
_computing_molecular_graphics 'Olex2 (Dolomanov et al., 2009)'
_computing_publication_material 'Olex2 (Dolomanov et al., 2009)'
_computing_structure_refinement 'XL (Sheldrick, 2008)'
_computing_structure_solution 'XS (Sheldrick, 2008)'
_diffrn_ambient_temperature 100.0
_diffrn_detector 'Bruker Photon-100 area detector'
_diffrn_detector_area_resol_mean 10.5
_diffrn_detector_type 'CMOS area detector'
_diffrn_measured_fraction_theta_full 0.999
_diffrn_measured_fraction_theta_max 0.996
_diffrn_measurement_device 'four-circle KAPPA diffractometer'
_diffrn_measurement_device_type 'Bruker Photon100 Imus'
_diffrn_measurement_method '\w and \f scans'
_diffrn_radiation_monochromator 'Double Bounce Multilayer Mirror'
_diffrn_radiation_probe x-ray
_diffrn_radiation_type MoK\a
_diffrn_radiation_wavelength 0.71073
_diffrn_reflns_av_R_equivalents 0.0365
_diffrn_reflns_av_unetI/netI 0.0289
_diffrn_reflns_laue_measured_fraction_full 0.999
_diffrn_reflns_laue_measured_fraction_max 0.996
_diffrn_reflns_limit_h_max 16
_diffrn_reflns_limit_h_min -16
_diffrn_reflns_limit_k_max 19
_diffrn_reflns_limit_k_min -19
_diffrn_reflns_limit_l_max 21
_diffrn_reflns_limit_l_min -21
_diffrn_reflns_number 69661
_diffrn_reflns_point_group_measured_fraction_full 0.999
_diffrn_reflns_point_group_measured_fraction_max 0.996
_diffrn_reflns_theta_full 25.000
_diffrn_reflns_theta_max 25.408
_diffrn_reflns_theta_min 2.288
_diffrn_source 'microfocus sealed X-ray tube'
_diffrn_source_type 'Incoatec I\mus'
_exptl_absorpt_coefficient_mu 4.537
_exptl_absorpt_correction_T_max 0.7452
_exptl_absorpt_correction_T_min 0.5046
_exptl_absorpt_correction_type multi-scan
_exptl_absorpt_process_details
;
SADABS-2008/1 (Bruker,2008) was used for absorption correction.
wR2(int) was 0.0940 before and 0.0526 after correction.
The Ratio of minimum to maximum transmission is 0.6771.
The \l/2 correction factor is 0.0015.
;
_exptl_crystal_colour Yellow
_exptl_crystal_colour_primary yellow
_exptl_crystal_density_diffrn 1.517
_exptl_crystal_description Plate
_exptl_crystal_F_000 1552
_exptl_crystal_size_max 0.203
_exptl_crystal_size_mid 0.151
_exptl_crystal_size_min 0.055
_refine_diff_density_max 2.795
_refine_diff_density_min -2.750
_refine_diff_density_rms 0.105
_refine_ls_extinction_method none
_refine_ls_goodness_of_fit_ref 1.057
_refine_ls_hydrogen_treatment constr
_refine_ls_matrix_type full
_refine_ls_number_parameters 683
_refine_ls_number_reflns 12410
_refine_ls_number_restraints 57
_refine_ls_restrained_S_all 1.104
_refine_ls_R_factor_all 0.0468
_refine_ls_R_factor_gt 0.0344
_refine_ls_shift/su_max 0.002
_refine_ls_shift/su_mean 0.000
_refine_ls_structure_factor_coef Fsqd
_refine_ls_weighting_details 'w=1/[\s^2^(Fo^2^)+(0.0273P)^2^+11.3561P] where P=(Fo^2^+2Fc^2^)/3'
_refine_ls_weighting_scheme calc
_refine_ls_wR_factor_gt 0.0737
_refine_ls_wR_factor_ref 0.0790
_reflns_Friedel_coverage 0.000
_reflns_number_gt 10267
_reflns_number_total 12410
_reflns_threshold_expression 'I > 2\s(I)'
_cod_data_source_file c5sc03104d2.cif
_cod_data_source_block JFig671
_cod_depositor_comments
;
The following automatic conversions were performed:

'_diffrn_radiation_probe' value 'X-ray' changed to 'x-ray' according
to
/usr/data/users/saulius/crontab/automatic-downloads/rss-feeds/RSC/lib/dictionaries/cif_core.dic
dictionary named 'cif_core.dic' version 2.4.2 from 2011-04-26.

'_exptl_crystal_colour_primary' value 'Yellow' changed to 'yellow'
according to
/usr/data/users/saulius/crontab/automatic-downloads/rss-feeds/RSC/lib/dictionaries/cif_core.dic
dictionary named 'cif_core.dic' version 2.4.2 from 2011-04-26.

Automatic conversion script
Id: cif_fix_values 3271 2015-04-21 07:52:19Z andrius 

 Adding full bibliography for 1531937--1531946.cif.
;
_cod_database_code 1531941
_shelxl_version_number 2014/6
_shelx_space_group_comment
;
The symmetry employed for this shelxl refinement is uniquely defined
by the following loop, which should always be used as a source of
symmetry information in preference to the above space-group names.
They are only intended as comments.
;
_shelx_estimated_absorpt_t_max 0.788
_shelx_estimated_absorpt_t_min 0.459
_olex2_refinement_description
;
1. Fixed Uiso
 At 1.2 times of:
  All C(H) groups
 At 1.5 times of:
  All C(H,H,H) groups
2. Rigid body (RIGU) restrains
 F1, F3, F2, C63, S1, O3, O1, O2
 with sigma for 1-2 distances of 0.002 and sigma for 1-3 distances of 0.002
3.a Ternary CH refined with riding coordinates:
 C30(H30), C15(H15), C18(H18), C27(H27), C54(H54), C57(H57), C45(H45), C60(H60)
3.b Aromatic/amide H refined with riding coordinates:
 C13(H13), C12(H12), C11(H11), C7(H7), C6(H6), C5(H5), C23(H23), C24(H24),
 C25(H25), C37(H37), C36(H36), C35(H35), C50(H50), C51(H51), C52(H52), C41(H41),
  C42(H42), C43(H43)
3.c Idealised Me refined as rotating group:
 C16(H16A,H16B,H16C), C17(H17A,H17B,H17C), C20(H20A,H20B,H20C), C19(H19A,H19B,
 H19C), C31(H31A,H31B,H31C), C32(H32A,H32B,H32C), C28(H28A,H28B,H28C), C29(H29A,
 H29B,H29C), C56(H56A,H56B,H56C), C55(H55A,H55B,H55C), C58(H58A,H58B,H58C),
 C59(H59A,H59B,H59C), C47(H47A,H47B,H47C), C46(H46A,H46B,H46C), C61(H61A,H61B,
 H61C), C62(H62A,H62B,H62C)
;
_shelx_shelxl_version_number 2014/7
_olex2_submission_special_instructions 'No special instructions were received'

loop_
_space_group_symop_operation_xyz
'x, y, z'
'-x, -y, -z'

loop_
_atom_site_label
_atom_site_type_symbol
_atom_site_fract_x
_atom_site_fract_y
_atom_site_fract_z
_atom_site_U_iso_or_equiv
_atom_site_adp_type
_atom_site_occupancy
_atom_site_site_symmetry_order
_atom_site_calc_flag
_atom_site_refinement_flags_posn
_atom_site_refinement_flags_adp
Pt1 Pt 0.30612(2) 0.35144(2) 0.25835(2) 0.02800(6) Uani 1 1 d . .
Tl1 Tl 0.16786(2) 0.39667(2) 0.40583(2) 0.04336(7) Uani 1 1 d . .
S1 S -0.02697(12) 0.58321(12) 0.34143(9) 0.0513(4) Uani 1 1 d . U
O1 O -0.0212(4) 0.4890(3) 0.3602(3) 0.0681(12) Uani 1 1 d . U
O2 O -0.1269(4) 0.6415(4) 0.3581(4) 0.0980(17) Uani 1 1 d . U
O3 O 0.0476(5) 0.5983(4) 0.3695(4) 0.1036(18) Uani 1 1 d . U
N1 N 0.4882(3) 0.4304(3) 0.2402(2) 0.0296(9) Uani 1 1 d . .
F2 F 0.1151(4) 0.5730(4) 0.2040(3) 0.133(2) Uani 1 1 d . U
F3 F 0.0249(4) 0.7042(4) 0.1946(4) 0.148(2) Uani 1 1 d . U
C30 C 0.4899(4) 0.3511(4) 0.4577(3) 0.0344(12) Uani 1 1 d . .
H30 H 0.5535 0.3523 0.4091 0.041 Uiso 1 1 calc R .
N2 N 0.1947(3) 0.2192(3) 0.2539(2) 0.0244(8) Uani 1 1 d . .
C1 C 0.4141(4) 0.4069(3) 0.2487(3) 0.0305(11) Uani 1 1 d . .
C3 C 0.5710(4) 0.4584(3) 0.2437(3) 0.0281(10) Uani 1 1 d . .
C8 C 0.6686(4) 0.4404(3) 0.1891(3) 0.0272(10) Uani 1 1 d . .
C9 C 0.6840(3) 0.3922(3) 0.1274(3) 0.0260(10) Uani 1 1 d . .
C14 C 0.6893(3) 0.4442(3) 0.0411(3) 0.0280(10) Uani 1 1 d . .
C15 C 0.6787(4) 0.5470(4) 0.0100(3) 0.0337(11) Uani 1 1 d . .
H15 H 0.6710 0.5654 0.0600 0.040 Uiso 1 1 calc R .
C16 C 0.7760(4) 0.5751(4) -0.0564(3) 0.0402(13) Uani 1 1 d . .
H16A H 0.8370 0.5432 -0.0327 0.060 Uiso 1 1 calc GR .
H16B H 0.7685 0.6413 -0.0723 0.060 Uiso 1 1 calc GR .
H16C H 0.7852 0.5590 -0.1068 0.060 Uiso 1 1 calc GR .
C17 C 0.5800(4) 0.5964(4) -0.0224(3) 0.0423(13) Uani 1 1 d . .
H17A H 0.5863 0.5820 -0.0731 0.063 Uiso 1 1 calc GR .
H17B H 0.5713 0.6625 -0.0369 0.063 Uiso 1 1 calc GR .
H17C H 0.5193 0.5764 0.0221 0.063 Uiso 1 1 calc GR .
C13 C 0.7033(4) 0.3991(4) -0.0157(3) 0.0324(11) Uani 1 1 d . .
H13 H 0.7077 0.4330 -0.0742 0.039 Uiso 1 1 calc R .
C12 C 0.7108(4) 0.3066(4) 0.0110(3) 0.0333(11) Uani 1 1 d . .
H12 H 0.7208 0.2770 -0.0289 0.040 Uiso 1 1 calc R .
C11 C 0.7038(4) 0.2564(4) 0.0959(3) 0.0320(11) Uani 1 1 d . .
H11 H 0.7082 0.1924 0.1140 0.038 Uiso 1 1 calc R .
C10 C 0.6905(4) 0.2978(3) 0.1550(3) 0.0282(10) Uani 1 1 d . .
C18 C 0.6882(4) 0.2393(4) 0.2476(3) 0.0324(11) Uani 1 1 d . .
H18 H 0.6649 0.2813 0.2824 0.039 Uiso 1 1 calc R .
C20 C 0.7969(4) 0.1844(4) 0.2557(3) 0.0505(16) Uani 1 1 d . .
H20A H 0.8214 0.1426 0.2222 0.076 Uiso 1 1 calc GR .
H20B H 0.7950 0.1492 0.3157 0.076 Uiso 1 1 calc GR .
H20C H 0.8446 0.2261 0.2345 0.076 Uiso 1 1 calc GR .
C19 C 0.6110(4) 0.1762(4) 0.2830(3) 0.0407(13) Uani 1 1 d . .
H19A H 0.5421 0.2125 0.2747 0.061 Uiso 1 1 calc GR .
H19B H 0.6061 0.1447 0.3439 0.061 Uiso 1 1 calc GR .
H19C H 0.6354 0.1310 0.2529 0.061 Uiso 1 1 calc GR .
C7 C 0.7488(4) 0.4687(3) 0.1954(3) 0.0307(11) Uani 1 1 d . .
H7 H 0.8163 0.4588 0.1584 0.037 Uiso 1 1 calc R .
C6 C 0.7320(4) 0.5110(4) 0.2548(3) 0.0346(12) Uani 1 1 d . .
H6 H 0.7881 0.5291 0.2587 0.042 Uiso 1 1 calc R .
C5 C 0.6335(4) 0.5273(4) 0.3087(3) 0.0354(12) Uani 1 1 d . .
H5 H 0.6230 0.5563 0.3492 0.042 Uiso 1 1 calc R .
C4 C 0.5501(4) 0.5017(4) 0.3040(3) 0.0316(11) Uani 1 1 d . .
C21 C 0.4431(4) 0.5156(4) 0.3609(3) 0.0313(11) Uani 1 1 d . .
C22 C 0.4154(4) 0.4434(3) 0.4354(3) 0.0299(11) Uani 1 1 d . .
C31 C 0.4432(5) 0.2730(4) 0.4694(4) 0.0495(15) Uani 1 1 d . .
H31A H 0.3802 0.2704 0.5164 0.074 Uiso 1 1 calc GR .
H31B H 0.4942 0.2152 0.4823 0.074 Uiso 1 1 calc GR .
H31C H 0.4252 0.2831 0.4168 0.074 Uiso 1 1 calc GR .
C32 C 0.5248(4) 0.3336(4) 0.5372(3) 0.0473(14) Uani 1 1 d . .
H32A H 0.4641 0.3308 0.5863 0.071 Uiso 1 1 calc GR .
H32B H 0.5569 0.3833 0.5282 0.071 Uiso 1 1 calc GR .
H32C H 0.5757 0.2754 0.5480 0.071 Uiso 1 1 calc GR .
C23 C 0.3160(4) 0.4564(4) 0.4885(3) 0.0340(12) Uani 1 1 d . .
H23 H 0.2971 0.4093 0.5402 0.041 Uiso 1 1 calc R .
C24 C 0.2445(4) 0.5371(4) 0.4668(3) 0.0374(12) Uani 1 1 d . .
H24 H 0.1767 0.5454 0.5038 0.045 Uiso 1 1 calc R .
C25 C 0.2707(4) 0.6062(4) 0.3914(3) 0.0379(12) Uani 1 1 d . .
H25 H 0.2197 0.6602 0.3757 0.046 Uiso 1 1 calc R .
C26 C 0.3711(4) 0.5972(4) 0.3383(3) 0.0347(12) Uani 1 1 d . .
C27 C 0.3977(5) 0.6742(4) 0.2558(3) 0.0469(14) Uani 1 1 d . .
H27 H 0.4755 0.6644 0.2362 0.056 Uiso 1 1 calc R .
C28 C 0.3568(8) 0.7680(5) 0.2672(4) 0.090(3) Uani 1 1 d . .
H28A H 0.2803 0.7820 0.2815 0.135 Uiso 1 1 calc GR .
H28B H 0.3830 0.8141 0.2141 0.135 Uiso 1 1 calc GR .
H28C H 0.3807 0.7685 0.3132 0.135 Uiso 1 1 calc GR .
C29 C 0.3587(7) 0.6727(5) 0.1866(4) 0.079(2) Uani 1 1 d . .
H29A H 0.3911 0.6145 0.1751 0.119 Uiso 1 1 calc GR .
H29B H 0.3770 0.7231 0.1347 0.119 Uiso 1 1 calc GR .
H29C H 0.2827 0.6795 0.2051 0.119 Uiso 1 1 calc GR .
C2 C 0.2280(4) 0.2734(3) 0.2586(3) 0.0268(10) Uani 1 1 d . .
C33 C 0.1549(3) 0.1440(3) 0.2698(3) 0.0241(10) Uani 1 1 d . .
C38 C 0.1063(3) 0.1011(3) 0.3552(3) 0.0249(10) Uani 1 1 d . .
C37 C 0.0713(4) 0.0239(3) 0.3711(3) 0.0305(11) Uani 1 1 d . .
H37 H 0.0386 -0.0073 0.4279 0.037 Uiso 1 1 calc R .
C36 C 0.0827(4) -0.0088(3) 0.3062(3) 0.0354(12) Uani 1 1 d . .
H36 H 0.0579 -0.0619 0.3188 0.042 Uiso 1 1 calc R .
C35 C 0.1301(4) 0.0357(3) 0.2229(3) 0.0320(11) Uani 1 1 d . .
H35 H 0.1370 0.0128 0.1788 0.038 Uiso 1 1 calc R .
C34 C 0.1674(3) 0.1128(3) 0.2028(3) 0.0256(10) Uani 1 1 d . .
C48 C 0.2200(3) 0.1614(3) 0.1129(3) 0.0261(10) Uani 1 1 d . .
C49 C 0.1610(4) 0.2183(3) 0.0541(3) 0.0288(10) Uani 1 1 d . .
C50 C 0.2120(4) 0.2595(4) -0.0295(3) 0.0361(12) Uani 1 1 d . .
H50 H 0.1725 0.2977 -0.0700 0.043 Uiso 1 1 calc R .
C51 C 0.3191(4) 0.2456(4) -0.0538(3) 0.0381(12) Uani 1 1 d . .
H51 H 0.3531 0.2744 -0.1109 0.046 Uiso 1 1 calc R .
C52 C 0.3766(4) 0.1906(4) 0.0037(3) 0.0362(12) Uani 1 1 d . .
H52 H 0.4506 0.1815 -0.0143 0.043 Uiso 1 1 calc R .
C53 C 0.3296(4) 0.1472(3) 0.0882(3) 0.0305(11) Uani 1 1 d . .
C54 C 0.3978(4) 0.0828(4) 0.1482(3) 0.0387(12) Uani 1 1 d . .
H54 H 0.3508 0.0638 0.2065 0.046 Uiso 1 1 calc R .
C56 C 0.4552(5) -0.0036(4) 0.1232(4) 0.0546(16) Uani 1 1 d . .
H56A H 0.4043 -0.0334 0.1231 0.082 Uiso 1 1 calc GR .
H56B H 0.4960 -0.0455 0.1642 0.082 Uiso 1 1 calc GR .
H56C H 0.5020 0.0129 0.0661 0.082 Uiso 1 1 calc GR .
C55 C 0.4745(4) 0.1291(4) 0.1526(4) 0.0485(15) Uani 1 1 d . .
H55A H 0.5161 0.0856 0.1926 0.073 Uiso 1 1 calc GR .
H55B H 0.4357 0.1819 0.1722 0.073 Uiso 1 1 calc GR .
H55C H 0.5209 0.1495 0.0960 0.073 Uiso 1 1 calc GR .
C57 C 0.0421(4) 0.2352(4) 0.0788(3) 0.0325(11) Uani 1 1 d . .
H57 H 0.0192 0.2081 0.1421 0.039 Uiso 1 1 calc R .
C58 C -0.0084(4) 0.3362(4) 0.0554(4) 0.0464(14) Uani 1 1 d . .
H58A H 0.0134 0.3654 0.0841 0.070 Uiso 1 1 calc GR .
H58B H -0.0845 0.3438 0.0733 0.070 Uiso 1 1 calc GR .
H58C H 0.0133 0.3647 -0.0064 0.070 Uiso 1 1 calc GR .
C59 C 0.0044(4) 0.1874(4) 0.0391(4) 0.0463(14) Uani 1 1 d . .
H59A H -0.0720 0.1982 0.0566 0.069 Uiso 1 1 calc GR .
H59B H 0.0336 0.1215 0.0581 0.069 Uiso 1 1 calc GR .
H59C H 0.0272 0.2115 -0.0231 0.069 Uiso 1 1 calc GR .
C39 C 0.0949(4) 0.1395(3) 0.4230(3) 0.0262(10) Uani 1 1 d . .
C40 C 0.1782(4) 0.1187(3) 0.4590(3) 0.0306(11) Uani 1 1 d . .
C41 C 0.1648(5) 0.1562(4) 0.5219(3) 0.0417(14) Uani 1 1 d . .
H41 H 0.2202 0.1415 0.5478 0.050 Uiso 1 1 calc R .
C42 C 0.0727(5) 0.2141(4) 0.5473(3) 0.0441(14) Uani 1 1 d . .
H42 H 0.0648 0.2389 0.5902 0.053 Uiso 1 1 calc R .
C43 C -0.0071(4) 0.2352(4) 0.5100(3) 0.0401(13) Uani 1 1 d . .
H43 H -0.0698 0.2761 0.5266 0.048 Uiso 1 1 calc R .
C44 C 0.0008(4) 0.1985(3) 0.4481(3) 0.0314(11) Uani 1 1 d . .
C45 C -0.0875(4) 0.2263(4) 0.4052(4) 0.0407(13) Uani 1 1 d . .
H45 H -0.0844 0.1742 0.3872 0.049 Uiso 1 1 calc R .
C47 C -0.0720(5) 0.3086(4) 0.3251(5) 0.0653(19) Uani 1 1 d . .
H47A H -0.1292 0.3257 0.2979 0.098 Uiso 1 1 calc GR .
H47B H -0.0054 0.2930 0.2855 0.098 Uiso 1 1 calc GR .
H47C H -0.0713 0.3601 0.3405 0.098 Uiso 1 1 calc GR .
C46 C -0.1961(4) 0.2461(5) 0.4643(5) 0.071(2) Uani 1 1 d . .
H46A H -0.2062 0.3036 0.4746 0.106 Uiso 1 1 calc GR .
H46B H -0.2017 0.1962 0.5186 0.106 Uiso 1 1 calc GR .
H46C H -0.2496 0.2512 0.4374 0.106 Uiso 1 1 calc GR .
C60 C 0.2801(4) 0.0543(4) 0.4334(3) 0.0376(12) Uani 1 1 d . .
H60 H 0.2824 0.0488 0.3782 0.045 Uiso 1 1 calc R .
C61 C 0.2827(5) -0.0401(5) 0.4995(5) 0.083(3) Uani 1 1 d . .
H61A H 0.2822 -0.0369 0.5541 0.124 Uiso 1 1 calc GR .
H61B H 0.3463 -0.0824 0.4806 0.124 Uiso 1 1 calc GR .
H61C H 0.2214 -0.0620 0.5065 0.124 Uiso 1 1 calc GR .
C62 C 0.3759(5) 0.0890(5) 0.4203(4) 0.0574(17) Uani 1 1 d . .
H62A H 0.3767 0.0929 0.4741 0.086 Uiso 1 1 calc GR .
H62B H 0.3734 0.1496 0.3772 0.086 Uiso 1 1 calc GR .
H62C H 0.4391 0.0467 0.4011 0.086 Uiso 1 1 calc GR .
C63 C 0.0218(7) 0.6176(7) 0.2270(5) 0.102(2) Uani 1 1 d . U
F1 F -0.0445(6) 0.6152(6) 0.1920(4) 0.174(3) Uani 1 1 d . U

loop_
_atom_site_aniso_label
_atom_site_aniso_U_11
_atom_site_aniso_U_22
_atom_site_aniso_U_33
_atom_site_aniso_U_23
_atom_site_aniso_U_13
_atom_site_aniso_U_12
Pt1 0.03077(10) 0.03626(12) 0.02509(10) -0.01187(8) -0.00519(7) -0.01690(8)
Tl1 0.05598(14) 0.05219(15) 0.02922(11) -0.01855(10) -0.00002(9) -0.02538(11)
S1 0.0502(9) 0.0590(10) 0.0374(7) -0.0088(7) -0.0002(6) -0.0221(7)
O1 0.078(3) 0.070(2) 0.057(3) -0.024(2) 0.006(2) -0.037(2)
O2 0.070(3) 0.091(3) 0.091(4) -0.020(3) 0.016(2) -0.015(2)
O3 0.123(4) 0.091(4) 0.129(4) -0.039(3) -0.055(3) -0.033(3)
N1 0.031(2) 0.046(3) 0.0203(19) -0.0174(18) 0.0009(16) -0.019(2)
F2 0.096(3) 0.135(4) 0.069(3) 0.004(3) 0.037(2) -0.004(3)
F3 0.095(4) 0.126(4) 0.109(4) 0.031(3) 0.016(3) -0.008(3)
C30 0.038(3) 0.048(3) 0.022(2) -0.019(2) 0.003(2) -0.016(2)
N2 0.031(2) 0.029(2) 0.0137(17) -0.0022(15) -0.0063(15) -0.0123(18)
C1 0.036(3) 0.040(3) 0.018(2) -0.011(2) -0.0030(19) -0.013(2)
C3 0.029(2) 0.040(3) 0.022(2) -0.008(2) -0.0057(19) -0.019(2)
C8 0.032(3) 0.035(3) 0.016(2) -0.0046(19) -0.0026(18) -0.018(2)
C9 0.023(2) 0.040(3) 0.019(2) -0.009(2) -0.0010(17) -0.017(2)
C14 0.026(2) 0.038(3) 0.022(2) -0.009(2) -0.0015(18) -0.014(2)
C15 0.042(3) 0.040(3) 0.024(2) -0.009(2) -0.004(2) -0.021(2)
C16 0.045(3) 0.044(3) 0.028(3) 0.001(2) -0.007(2) -0.023(3)
C17 0.047(3) 0.042(3) 0.039(3) -0.013(2) -0.007(2) -0.014(3)
C13 0.033(3) 0.050(3) 0.021(2) -0.012(2) -0.0037(19) -0.019(2)
C12 0.036(3) 0.047(3) 0.028(2) -0.020(2) -0.005(2) -0.016(2)
C11 0.035(3) 0.039(3) 0.030(2) -0.012(2) -0.011(2) -0.015(2)
C10 0.028(2) 0.039(3) 0.023(2) -0.008(2) -0.0057(19) -0.017(2)
C18 0.035(3) 0.041(3) 0.025(2) -0.009(2) -0.003(2) -0.019(2)
C20 0.038(3) 0.080(5) 0.029(3) 0.001(3) -0.013(2) -0.024(3)
C19 0.039(3) 0.052(4) 0.032(3) -0.002(2) -0.009(2) -0.025(3)
C7 0.029(3) 0.043(3) 0.025(2) -0.013(2) -0.0018(19) -0.017(2)
C6 0.035(3) 0.048(3) 0.033(3) -0.014(2) -0.008(2) -0.021(2)
C5 0.042(3) 0.048(3) 0.030(3) -0.020(2) -0.007(2) -0.020(3)
C4 0.034(3) 0.043(3) 0.023(2) -0.012(2) -0.004(2) -0.016(2)
C21 0.036(3) 0.043(3) 0.025(2) -0.019(2) -0.002(2) -0.019(2)
C22 0.034(3) 0.041(3) 0.025(2) -0.022(2) -0.002(2) -0.012(2)
C31 0.069(4) 0.043(4) 0.049(3) -0.020(3) -0.024(3) -0.010(3)
C32 0.044(3) 0.065(4) 0.044(3) -0.030(3) -0.012(3) -0.008(3)
C23 0.041(3) 0.041(3) 0.025(2) -0.019(2) 0.003(2) -0.015(2)
C24 0.034(3) 0.048(3) 0.034(3) -0.024(2) 0.003(2) -0.012(3)
C25 0.044(3) 0.042(3) 0.034(3) -0.021(2) -0.004(2) -0.012(3)
C26 0.042(3) 0.041(3) 0.028(2) -0.015(2) -0.007(2) -0.014(2)
C27 0.049(3) 0.057(4) 0.033(3) -0.002(3) -0.011(2) -0.025(3)
C28 0.181(9) 0.065(5) 0.046(4) 0.003(3) -0.045(5) -0.063(6)
C29 0.142(7) 0.072(5) 0.038(3) -0.009(3) -0.038(4) -0.035(5)
C2 0.032(3) 0.030(3) 0.022(2) -0.0081(19) -0.0085(19) -0.009(2)
C33 0.030(2) 0.022(2) 0.022(2) -0.0046(18) -0.0075(18) -0.011(2)
C38 0.028(2) 0.027(3) 0.020(2) -0.0053(19) -0.0075(18) -0.008(2)
C37 0.037(3) 0.030(3) 0.023(2) -0.007(2) 0.000(2) -0.015(2)
C36 0.049(3) 0.030(3) 0.030(3) -0.009(2) 0.000(2) -0.023(2)
C35 0.043(3) 0.034(3) 0.024(2) -0.013(2) -0.003(2) -0.018(2)
C34 0.030(2) 0.029(3) 0.021(2) -0.0081(19) -0.0061(18) -0.010(2)
C48 0.029(2) 0.036(3) 0.021(2) -0.014(2) -0.0005(18) -0.017(2)
C49 0.032(3) 0.038(3) 0.022(2) -0.012(2) -0.0016(19) -0.016(2)
C50 0.038(3) 0.051(3) 0.021(2) -0.009(2) -0.007(2) -0.015(3)
C51 0.039(3) 0.053(4) 0.021(2) -0.009(2) 0.004(2) -0.023(3)
C52 0.029(3) 0.048(3) 0.036(3) -0.021(2) 0.002(2) -0.016(2)
C53 0.034(3) 0.034(3) 0.031(2) -0.016(2) -0.006(2) -0.011(2)
C54 0.033(3) 0.048(3) 0.038(3) -0.015(2) -0.009(2) -0.010(2)
C56 0.056(4) 0.043(4) 0.077(4) -0.018(3) -0.032(3) -0.011(3)
C55 0.044(3) 0.048(4) 0.067(4) -0.027(3) -0.030(3) 0.001(3)
C57 0.027(3) 0.046(3) 0.023(2) -0.008(2) -0.0038(19) -0.013(2)
C58 0.034(3) 0.059(4) 0.047(3) -0.019(3) -0.005(2) -0.013(3)
C59 0.037(3) 0.064(4) 0.048(3) -0.022(3) -0.011(2) -0.018(3)
C39 0.033(3) 0.028(3) 0.018(2) -0.0051(19) -0.0003(18) -0.017(2)
C40 0.041(3) 0.034(3) 0.019(2) 0.000(2) -0.009(2) -0.019(2)
C41 0.062(4) 0.051(4) 0.024(2) -0.002(2) -0.017(2) -0.031(3)
C42 0.071(4) 0.051(4) 0.022(2) -0.017(2) 0.003(2) -0.037(3)
C43 0.044(3) 0.046(3) 0.036(3) -0.025(3) 0.006(2) -0.018(3)
C44 0.033(3) 0.034(3) 0.033(3) -0.015(2) 0.001(2) -0.018(2)
C45 0.029(3) 0.042(3) 0.063(4) -0.032(3) -0.015(2) -0.002(2)
C47 0.063(4) 0.051(4) 0.091(5) -0.008(4) -0.051(4) -0.007(3)
C46 0.030(3) 0.090(5) 0.122(6) -0.082(5) -0.009(3) -0.003(3)
C60 0.037(3) 0.039(3) 0.033(3) 0.001(2) -0.013(2) -0.014(2)
C61 0.048(4) 0.053(5) 0.102(6) 0.019(4) -0.018(4) -0.009(3)
C62 0.041(3) 0.065(4) 0.062(4) -0.013(3) -0.010(3) -0.019(3)
C63 0.080(4) 0.122(4) 0.049(3) 0.003(2) 0.001(2) -0.006(3)
F1 0.161(5) 0.263(7) 0.073(3) -0.019(4) -0.036(3) -0.047(4)

loop_
_atom_type_symbol
_atom_type_description
_atom_type_scat_dispersion_real
_atom_type_scat_dispersion_imag
_atom_type_scat_source
C C 0.0033 0.0016 'International Tables Vol C Tables 4.2.6.8 and 6.1.1.4'
H H 0.0000 0.0000 'International Tables Vol C Tables 4.2.6.8 and 6.1.1.4'
F F 0.0171 0.0103 'International Tables Vol C Tables 4.2.6.8 and 6.1.1.4'
N N 0.0061 0.0033 'International Tables Vol C Tables 4.2.6.8 and 6.1.1.4'
O O 0.0106 0.0060 'International Tables Vol C Tables 4.2.6.8 and 6.1.1.4'
Pt Pt -1.7033 8.3905 'International Tables Vol C Tables 4.2.6.8 and 6.1.1.4'
S S 0.1246 0.1234 'International Tables Vol C Tables 4.2.6.8 and 6.1.1.4'
Tl Tl -2.8358 9.6688 'International Tables Vol C Tables 4.2.6.8 and 6.1.1.4'

loop_
_geom_angle_atom_site_label_1
_geom_angle_atom_site_label_2
_geom_angle_atom_site_label_3
_geom_angle
C1 Pt1 Tl1 95.87(13)
C2 Pt1 Tl1 95.91(13)
C2 Pt1 C1 165.3(2)
O1 S1 O2 118.7(3)
O1 S1 C63 100.8(4)
O2 S1 C63 106.0(4)
O3 S1 O1 112.4(3)
O3 S1 O2 113.0(4)
O3 S1 C63 103.7(5)
C1 N1 C3 170.6(4)
C22 C30 H30 107.6
C22 C30 C32 111.4(4)
C31 C30 H30 107.6
C31 C30 C22 112.2(4)
C31 C30 C32 110.2(4)
C32 C30 H30 107.6
C2 N2 C33 165.6(4)
N1 C1 Pt1 171.0(4)
N1 C3 C4 117.0(4)
C8 C3 N1 118.9(4)
C8 C3 C4 124.1(4)
C3 C8 C9 120.3(4)
C7 C8 C3 116.9(4)
C7 C8 C9 122.7(4)
C14 C9 C8 118.6(4)
C10 C9 C8 120.8(4)
C10 C9 C14 120.6(4)
C9 C14 C15 121.6(4)
C13 C14 C9 118.3(5)
C13 C14 C15 120.0(4)
C14 C15 H15 107.3
C14 C15 C16 111.5(4)
C14 C15 C17 111.0(4)
C16 C15 H15 107.3
C16 C15 C17 112.1(4)
C17 C15 H15 107.3
C15 C16 H16A 109.5
C15 C16 H16B 109.5
C15 C16 H16C 109.5
H16A C16 H16B 109.5
H16A C16 H16C 109.5
H16B C16 H16C 109.5
C15 C17 H17A 109.5
C15 C17 H17B 109.5
C15 C17 H17C 109.5
H17A C17 H17B 109.5
H17A C17 H17C 109.5
H17B C17 H17C 109.5
C14 C13 H13 119.4
C12 C13 C14 121.3(4)
C12 C13 H13 119.4
C13 C12 H12 120.0
C13 C12 C11 120.0(4)
C11 C12 H12 120.0
C12 C11 H11 119.5
C12 C11 C10 121.0(5)
C10 C11 H11 119.5
C9 C10 C18 121.7(4)
C11 C10 C9 118.8(4)
C11 C10 C18 119.5(4)
C10 C18 H18 108.0
C10 C18 C19 111.8(4)
C20 C18 C10 110.3(4)
C20 C18 H18 108.0
C20 C18 C19 110.7(5)
C19 C18 H18 108.0
C18 C20 H20A 109.5
C18 C20 H20B 109.5
C18 C20 H20C 109.5
H20A C20 H20B 109.5
H20A C20 H20C 109.5
H20B C20 H20C 109.5
C18 C19 H19A 109.5
C18 C19 H19B 109.5
C18 C19 H19C 109.5
H19A C19 H19B 109.5
H19A C19 H19C 109.5
H19B C19 H19C 109.5
C8 C7 H7 119.5
C6 C7 C8 121.0(4)
C6 C7 H7 119.5
C7 C6 H6 119.8
C7 C6 C5 120.4(4)
C5 C6 H6 119.8
C6 C5 H5 119.6
C4 C5 C6 120.8(4)
C4 C5 H5 119.6
C3 C4 C21 119.7(4)
C5 C4 C3 116.7(4)
C5 C4 C21 123.5(4)
C22 C21 C4 118.7(5)
C26 C21 C4 120.2(4)
C26 C21 C22 121.1(4)
C21 C22 C30 122.0(4)
C23 C22 C30 119.2(4)
C23 C22 C21 118.8(5)
C30 C31 H31A 109.5
C30 C31 H31B 109.5
C30 C31 H31C 109.5
H31A C31 H31B 109.5
H31A C31 H31C 109.5
H31B C31 H31C 109.5
C30 C32 H32A 109.5
C30 C32 H32B 109.5
C30 C32 H32C 109.5
H32A C32 H32B 109.5
H32A C32 H32C 109.5
H32B C32 H32C 109.5
C22 C23 H23 119.8
C24 C23 C22 120.5(5)
C24 C23 H23 119.8
C23 C24 H24 119.8
C23 C24 C25 120.4(5)
C25 C24 H24 119.8
C24 C25 H25 119.6
C24 C25 C26 120.7(5)
C26 C25 H25 119.6
C21 C26 C27 121.9(5)
C25 C26 C21 118.5(5)
C25 C26 C27 119.6(5)
C26 C27 H27 107.5
C28 C27 C26 113.0(5)
C28 C27 H27 107.5
C29 C27 C26 111.6(5)
C29 C27 H27 107.5
C29 C27 C28 109.5(6)
C27 C28 H28A 109.5
C27 C28 H28B 109.5
C27 C28 H28C 109.5
H28A C28 H28B 109.5
H28A C28 H28C 109.5
H28B C28 H28C 109.5
C27 C29 H29A 109.5
C27 C29 H29B 109.5
C27 C29 H29C 109.5
H29A C29 H29B 109.5
H29A C29 H29C 109.5
H29B C29 H29C 109.5
N2 C2 Pt1 170.0(4)
N2 C33 C38 116.9(4)
N2 C33 C34 119.8(4)
C34 C33 C38 123.3(4)
C33 C38 C39 119.9(4)
C37 C38 C33 116.6(4)
C37 C38 C39 123.5(4)
C38 C37 H37 119.2
C38 C37 C36 121.5(4)
C36 C37 H37 119.2
C37 C36 H36 119.9
C37 C36 C35 120.2(4)
C35 C36 H36 119.9
C36 C35 H35 119.5
C34 C35 C36 121.1(4)
C34 C35 H35 119.5
C33 C34 C48 120.9(4)
C35 C34 C33 117.3(4)
C35 C34 C48 121.8(4)
C49 C48 C34 120.4(4)
C49 C48 C53 120.4(4)
C53 C48 C34 119.1(4)
C48 C49 C57 121.7(4)
C50 C49 C48 119.2(4)
C50 C49 C57 119.1(4)
C49 C50 H50 119.7
C51 C50 C49 120.5(5)
C51 C50 H50 119.7
C50 C51 H51 119.9
C52 C51 C50 120.3(4)
C52 C51 H51 119.9
C51 C52 H52 119.2
C51 C52 C53 121.7(5)
C53 C52 H52 119.2
C48 C53 C54 122.6(4)
C52 C53 C48 117.9(4)
C52 C53 C54 119.3(4)
C53 C54 H54 107.6
C53 C54 C56 110.8(4)
C53 C54 C55 112.1(4)
C56 C54 H54 107.6
C55 C54 H54 107.6
C55 C54 C56 111.0(4)
C54 C56 H56A 109.5
C54 C56 H56B 109.5
C54 C56 H56C 109.5
H56A C56 H56B 109.5
H56A C56 H56C 109.5
H56B C56 H56C 109.5
C54 C55 H55A 109.5
C54 C55 H55B 109.5
C54 C55 H55C 109.5
H55A C55 H55B 109.5
H55A C55 H55C 109.5
H55B C55 H55C 109.5
C49 C57 H57 107.7
C58 C57 C49 112.3(4)
C58 C57 H57 107.7
C58 C57 C59 110.4(4)
C59 C57 C49 110.9(4)
C59 C57 H57 107.7
C57 C58 H58A 109.5
C57 C58 H58B 109.5
C57 C58 H58C 109.5
H58A C58 H58B 109.5
H58A C58 H58C 109.5
H58B C58 H58C 109.5
C57 C59 H59A 109.5
C57 C59 H59B 109.5
C57 C59 H59C 109.5
H59A C59 H59B 109.5
H59A C59 H59C 109.5
H59B C59 H59C 109.5
C40 C39 C38 120.0(4)
C40 C39 C44 120.7(4)
C44 C39 C38 119.2(4)
C39 C40 C41 118.4(5)
C39 C40 C60 121.5(4)
C41 C40 C60 120.1(4)
C40 C41 H41 119.3
C42 C41 C40 121.5(5)
C42 C41 H41 119.3
C41 C42 H42 120.4
C43 C42 C41 119.2(5)
C43 C42 H42 120.4
C42 C43 H43 119.0
C42 C43 C44 122.0(5)
C44 C43 H43 119.0
C39 C44 C45 121.0(4)
C43 C44 C39 118.2(5)
C43 C44 C45 120.7(5)
C44 C45 H45 107.6
C44 C45 C47 110.3(4)
C44 C45 C46 113.3(5)
C47 C45 H45 107.6
C47 C45 C46 110.3(5)
C46 C45 H45 107.6
C45 C47 H47A 109.5
C45 C47 H47B 109.5
C45 C47 H47C 109.5
H47A C47 H47B 109.5
H47A C47 H47C 109.5
H47B C47 H47C 109.5
C45 C46 H46A 109.5
C45 C46 H46B 109.5
C45 C46 H46C 109.5
H46A C46 H46B 109.5
H46A C46 H46C 109.5
H46B C46 H46C 109.5
C40 C60 H60 107.8
C40 C60 C61 109.9(5)
C40 C60 C62 112.9(5)
C61 C60 H60 107.8
C61 C60 C62 110.4(5)
C62 C60 H60 107.8
C60 C61 H61A 109.5
C60 C61 H61B 109.5
C60 C61 H61C 109.5
H61A C61 H61B 109.5
H61A C61 H61C 109.5
H61B C61 H61C 109.5
C60 C62 H62A 109.5
C60 C62 H62B 109.5
C60 C62 H62C 109.5
H62A C62 H62B 109.5
H62A C62 H62C 109.5
H62B C62 H62C 109.5
F2 C63 S1 111.9(6)
F2 C63 F3 106.7(8)
F2 C63 F1 114.6(10)
F3 C63 S1 111.9(8)
F1 C63 S1 110.3(7)
F1 C63 F3 100.9(8)

loop_
_geom_bond_atom_site_label_1
_geom_bond_atom_site_label_2
_geom_bond_distance
Pt1 Tl1 2.8617(3)
Pt1 C1 1.919(5)
Pt1 C2 1.916(5)
S1 O1 1.417(5)
S1 O2 1.424(6)
S1 O3 1.413(6)
S1 C63 1.806(8)
N1 C1 1.155(6)
N1 C3 1.398(5)
F2 C63 1.287(10)
F3 C63 1.306(12)
C30 H30 1.0000
C30 C22 1.522(7)
C30 C31 1.521(7)
C30 C32 1.532(7)
N2 C2 1.159(6)
N2 C33 1.394(6)
C3 C8 1.391(6)
C3 C4 1.399(6)
C8 C9 1.501(6)
C8 C7 1.389(6)
C9 C14 1.408(6)
C9 C10 1.400(7)
C14 C15 1.517(7)
C14 C13 1.390(6)
C15 H15 1.0000
C15 C16 1.520(6)
C15 C17 1.530(7)
C16 H16A 0.9800
C16 H16B 0.9800
C16 H16C 0.9800
C17 H17A 0.9800
C17 H17B 0.9800
C17 H17C 0.9800
C13 H13 0.9500
C13 C12 1.370(7)
C12 H12 0.9500
C12 C11 1.381(7)
C11 H11 0.9500
C11 C10 1.384(6)
C10 C18 1.528(6)
C18 H18 1.0000
C18 C20 1.519(7)
C18 C19 1.531(6)
C20 H20A 0.9800
C20 H20B 0.9800
C20 H20C 0.9800
C19 H19A 0.9800
C19 H19B 0.9800
C19 H19C 0.9800
C7 H7 0.9500
C7 C6 1.387(6)
C6 H6 0.9500
C6 C5 1.391(7)
C5 H5 0.9500
C5 C4 1.390(6)
C4 C21 1.492(6)
C21 C22 1.408(7)
C21 C26 1.394(7)
C22 C23 1.388(6)
C31 H31A 0.9800
C31 H31B 0.9800
C31 H31C 0.9800
C32 H32A 0.9800
C32 H32B 0.9800
C32 H32C 0.9800
C23 H23 0.9500
C23 C24 1.379(7)
C24 H24 0.9500
C24 C25 1.386(7)
C25 H25 0.9500
C25 C26 1.392(7)
C26 C27 1.523(7)
C27 H27 1.0000
C27 C28 1.518(9)
C27 C29 1.507(8)
C28 H28A 0.9800
C28 H28B 0.9800
C28 H28C 0.9800
C29 H29A 0.9800
C29 H29B 0.9800
C29 H29C 0.9800
C33 C38 1.411(6)
C33 C34 1.398(6)
C38 C37 1.385(6)
C38 C39 1.495(6)
C37 H37 0.9500
C37 C36 1.385(6)
C36 H36 0.9500
C36 C35 1.387(6)
C35 H35 0.9500
C35 C34 1.383(6)
C34 C48 1.506(6)
C48 C49 1.398(7)
C48 C53 1.407(6)
C49 C50 1.392(6)
C49 C57 1.526(6)
C50 H50 0.9500
C50 C51 1.375(7)
C51 H51 0.9500
C51 C52 1.363(7)
C52 H52 0.9500
C52 C53 1.396(7)
C53 C54 1.517(7)
C54 H54 1.0000
C54 C56 1.529(8)
C54 C55 1.529(7)
C56 H56A 0.9800
C56 H56B 0.9800
C56 H56C 0.9800
C55 H55A 0.9800
C55 H55B 0.9800
C55 H55C 0.9800
C57 H57 1.0000
C57 C58 1.517(8)
C57 C59 1.520(7)
C58 H58A 0.9800
C58 H58B 0.9800
C58 H58C 0.9800
C59 H59A 0.9800
C59 H59B 0.9800
C59 H59C 0.9800
C39 C40 1.396(6)
C39 C44 1.406(7)
C40 C41 1.398(7)
C40 C60 1.518(7)
C41 H41 0.9500
C41 C42 1.381(8)
C42 H42 0.9500
C42 C43 1.367(8)
C43 H43 0.9500
C43 C44 1.394(6)
C44 C45 1.519(7)
C45 H45 1.0000
C45 C47 1.525(8)
C45 C46 1.536(8)
C47 H47A 0.9800
C47 H47B 0.9800
C47 H47C 0.9800
C46 H46A 0.9800
C46 H46B 0.9800
C46 H46C 0.9800
C60 H60 1.0000
C60 C61 1.520(8)
C60 C62 1.524(7)
C61 H61A 0.9800
C61 H61B 0.9800
C61 H61C 0.9800
C62 H62A 0.9800
C62 H62B 0.9800
C62 H62C 0.9800
C63 F1 1.291(12)
